data_4072145
loop_
_publ_author_name
'Grunova, Ekaterina'
'Kirillov, Evgueni'
'Roisnel, Thierry'
'Carpentier, Jean-Fran\,cois'

_publ_section_title
;
 Group 3 Metal Complexes of Salen-like Fluorous Dialkoxy&#x2212;Diimino
 Ligands: Synthesis, Structure, and Application in Ring-Opening
 Polymerization ofrac-Lactide andrac-\b-Butyrolactone
;
_journal_issue 21
_journal_name_full Organometallics
_journal_page_first 5691
_journal_paper_doi 10.1021/om800611c
_journal_volume 27
_journal_year 2008
_chemical_absolute_configuration ad
_chemical_compound_source 'synthesis as described'
_chemical_formula_moiety 'C28 H32 F24 La N4 O4, C7 H8'
_chemical_formula_sum 'C35 H40 F24 La N4 O4'
_chemical_formula_weight 1175.62
_chemical_name_systematic
;
 ?
;
_space_group_IT_number 19
_symmetry_cell_setting orthorhombic
_symmetry_Int_Tables_number 19
_symmetry_space_group_name_Hall 'P 2ac 2ab'
_symmetry_space_group_name_H-M 'P 21 21 21'
_atom_sites_solution_hydrogens geom
_atom_sites_solution_primary direct
_atom_sites_solution_secondary difmap
_audit_conform_dict_location ftp://ftp.iucr.org/pub/cif_core.dic
_audit_conform_dict_name cif_core.dic
_audit_conform_dict_version 2.3
_audit_creation_date 2007-02-09T16:29:46-00:00
_audit_creation_method 'WinGX routine CIF_UPDATE'
_cell_angle_alpha 90
_cell_angle_beta 90
_cell_angle_gamma 90
_cell_formula_units_Z 8
_cell_length_a 17.5672(8)
_cell_length_b 18.3588(9)
_cell_length_c 27.1018(13)
_cell_measurement_reflns_used 8868
_cell_measurement_temperature 100(2)
_cell_measurement_theta_max 27.47
_cell_measurement_theta_min 2.2
_cell_measurement_wavelength 0.71073
_cell_volume 8740.7(7)
_computing_cell_refinement 'Bruker SMART'
_computing_data_collection 'Bruker SMART'
_computing_data_reduction 'Bruker SAINT'
_computing_molecular_graphics 'Ortep-3 for Windows (Farrugia, 1997)'
_computing_publication_material 'WinGX publication routines (Farrugia, 1999)'
_computing_structure_refinement 'SHELXL-97 (Sheldrick, 1997)'
_computing_structure_solution 'SIR97 (Altomare et al., 1999)'
_diffrn_ambient_temperature 100(2)
_diffrn_detector 'CCD plate'
_diffrn_measured_fraction_theta_full 0.995
_diffrn_measured_fraction_theta_max 0.995
_diffrn_measurement_device_type 'APEXII, Bruker-AXS'
_diffrn_measurement_method 'CCD rotation images, thin slices'
_diffrn_radiation_monochromator graphite
_diffrn_radiation_probe x-ray
_diffrn_radiation_type MoK\a
_diffrn_radiation_wavelength 0.71073
_diffrn_reflns_av_R_equivalents 0.0462
_diffrn_reflns_av_unetI/netI 0.032
_diffrn_reflns_limit_h_max 22
_diffrn_reflns_limit_h_min -21
_diffrn_reflns_limit_k_max 23
_diffrn_reflns_limit_k_min -21
_diffrn_reflns_limit_l_max 35
_diffrn_reflns_limit_l_min -35
_diffrn_reflns_number 134733
_diffrn_reflns_theta_full 27.48
_diffrn_reflns_theta_max 27.48
_diffrn_reflns_theta_min 2.92
_exptl_absorpt_coefficient_mu 1.123
_exptl_absorpt_correction_T_max 0.631
_exptl_absorpt_correction_T_min 0.570
_exptl_absorpt_correction_type multi-scan
_exptl_absorpt_process_details
;
  [Sheldrick, G.M. (2002). SADABS Bruker AXS Inc., Madison, Wisconsin, USA]
;
_exptl_crystal_colour colourless
_exptl_crystal_density_diffrn 1.787
_exptl_crystal_density_method 'not measured'
_exptl_crystal_description prism
_exptl_crystal_F_000 4664
_exptl_crystal_size_max 0.5
_exptl_crystal_size_mid 0.44
_exptl_crystal_size_min 0.41
_refine_diff_density_max 1.027
_refine_diff_density_min -0.761
_refine_diff_density_rms 0.082
_refine_ls_abs_structure_details 'Flack H D (1983), Acta Cryst. A39, 876-881'
_refine_ls_abs_structure_Flack 0.004(7)
_refine_ls_extinction_method none
_refine_ls_goodness_of_fit_ref 1.04
_refine_ls_hydrogen_treatment constr
_refine_ls_matrix_type full
_refine_ls_number_parameters 1225
_refine_ls_number_reflns 19939
_refine_ls_number_restraints 0
_refine_ls_restrained_S_all 1.04
_refine_ls_R_factor_all 0.0321
_refine_ls_R_factor_gt 0.0292
_refine_ls_shift/su_max 0.006
_refine_ls_shift/su_mean 0
_refine_ls_structure_factor_coef Fsqd
_refine_ls_weighting_details 'calc w=1/[\s^2^(Fo^2^)+(0.0294P)^2^+10.6627P] where P=(Fo^2^+2Fc^2^)/3'
_refine_ls_weighting_scheme calc
_refine_ls_wR_factor_gt 0.0708
_refine_ls_wR_factor_ref 0.0723
_reflns_number_gt 18632
_reflns_number_total 19939
_reflns_threshold_expression >2sigma(I)
_cod_data_source_file om800611c_si_002.cif
_cod_data_source_block job
_cod_database_code 4072145

loop_
_symmetry_equiv_pos_as_xyz
'x, y, z'
'-x+1/2, -y, z+1/2'
'x+1/2, -y+1/2, -z'
'-x, y+1/2, -z+1/2'

loop_
_atom_site_label
_atom_site_type_symbol
_atom_site_fract_x
_atom_site_fract_y
_atom_site_fract_z
_atom_site_U_iso_or_equiv
_atom_site_adp_type
_atom_site_occupancy
_atom_site_calc_flag
_atom_site_refinement_flags
La1 La -0.737248(8) -0.000694(10) 0.006673(5) 0.01262(4) Uani 1 d .
La2 La -0.752039(8) 0.467963(9) 0.251255(5) 0.01154(4) Uani 1 d .
F3 F -0.69793(12) 0.23641(12) -0.06736(7) 0.0292(5) Uani 1 d .
O4 O -0.82064(12) 0.34819(12) 0.25788(8) 0.0165(5) Uani 1 d .
F5 F -0.55413(12) 0.27200(12) 0.22521(8) 0.0290(5) Uani 1 d .
F6 F -0.49994(11) 0.52124(13) 0.32191(8) 0.0329(5) Uani 1 d .
F7 F -0.85605(12) 0.20049(11) 0.26484(8) 0.0319(5) Uani 1 d .
F8 F -0.50048(11) 0.52065(11) 0.24238(7) 0.0273(5) Uani 1 d .
F9 F -0.72582(11) 0.23179(11) 0.32524(8) 0.0281(4) Uani 1 d .
O10 O -0.64725(12) 0.52083(12) 0.28779(8) 0.0186(5) Uani 1 d .
F11 F -0.58412(12) 0.69913(12) 0.32133(8) 0.0319(5) Uani 1 d .
O12 O -0.84089(13) 0.53642(13) 0.21148(8) 0.0212(5) Uani 1 d .
F13 F -0.98471(12) 0.53077(13) 0.17735(8) 0.0328(5) Uani 1 d .
F14 F -0.58839(12) 0.26777(11) -0.03880(8) 0.0316(5) Uani 1 d .
F15 F -0.90623(13) -0.24950(12) 0.04228(9) 0.0361(5) Uani 1 d .
O16 O -0.68640(13) 0.09774(12) -0.03457(8) 0.0206(5) Uani 1 d .
O17 O -0.87389(12) 0.06493(13) 0.00742(9) 0.0206(5) Uani 1 d .
F18 F -0.90658(13) 0.20120(12) 0.19222(9) 0.0407(6) Uani 1 d .
O19 O -0.86462(12) -0.06748(13) 0.00558(8) 0.0188(5) Uani 1 d .
F20 F -0.60384(13) 0.60670(13) 0.36866(7) 0.0345(5) Uani 1 d .
F21 F -0.99112(11) 0.02493(12) -0.05453(8) 0.0282(5) Uani 1 d .
F22 F -1.01043(11) 0.29928(13) 0.22560(9) 0.0366(5) Uani 1 d .
F23 F -0.66369(13) -0.18980(15) 0.10138(8) 0.0421(6) Uani 1 d .
O24 O -0.68188(12) 0.33560(12) 0.25689(8) 0.0177(5) Uani 1 d .
F25 F -0.49937(11) 0.27765(12) 0.29630(8) 0.0333(5) Uani 1 d .
F26 F -0.96831(11) 0.39859(11) 0.25767(9) 0.0302(5) Uani 1 d .
F27 F -0.78772(11) 0.22626(11) 0.20120(8) 0.0287(4) Uani 1 d .
F28 F -0.52954(12) 0.37605(11) 0.25701(9) 0.0321(5) Uani 1 d .
N29 N -0.67896(15) 0.09552(15) 0.07250(9) 0.0166(5) Uani 1 d .
F30 F -0.88592(13) 0.61958(14) 0.12789(8) 0.0367(5) Uani 1 d .
F31 F -1.02073(13) 0.13643(14) -0.07063(10) 0.0448(6) Uani 1 d .
N32 N -0.68475(15) -0.10465(15) -0.05713(10) 0.0183(6) Uani 1 d .
F33 F -0.67969(11) 0.24277(11) 0.01104(8) 0.0277(4) Uani 1 d .
F34 F -0.99107(11) 0.54829(12) 0.25588(8) 0.0300(5) Uani 1 d .
F35 F -0.47199(12) 0.61887(12) 0.28178(9) 0.0342(5) Uani 1 d .
N36 N -0.80483(14) 0.00231(16) 0.09638(8) 0.0166(5) Uani 1 d .
F37 F -0.89433(15) 0.71499(13) 0.17357(9) 0.0408(6) Uani 1 d .
F38 F -1.00938(13) -0.15016(14) 0.07928(10) 0.0448(6) Uani 1 d .
N39 N -0.80463(13) 0.00113(16) -0.08477(8) 0.0172(5) Uani 1 d .
F40 F -0.45982(12) -0.14314(12) 0.03072(10) 0.0389(6) Uani 1 d .
F41 F -0.93640(12) 0.18925(12) 0.04352(8) 0.0332(5) Uani 1 d .
F42 F -0.95694(12) 0.29797(12) 0.29716(8) 0.0306(5) Uani 1 d .
F43 F -1.01280(12) 0.63680(13) 0.20548(9) 0.0359(5) Uani 1 d .
F44 F -0.78808(13) 0.65784(13) 0.16801(8) 0.0356(5) Uani 1 d .
F45 F -0.51262(12) -0.05942(13) -0.01303(9) 0.0353(5) Uani 1 d .
F46 F -0.55827(13) 0.05436(13) -0.07954(8) 0.0357(5) Uani 1 d .
F47 F -0.91208(14) -0.20065(12) -0.03068(8) 0.0363(5) Uani 1 d .
F48 F -0.50184(13) 0.15716(14) -0.07169(8) 0.0388(6) Uani 1 d .
F49 F -0.49364(13) -0.04230(13) 0.06466(9) 0.0390(6) Uani 1 d .
F50 F -0.65072(14) 0.18474(11) 0.27226(9) 0.0407(6) Uani 1 d .
F51 F -0.82929(11) 0.20795(12) 0.00821(9) 0.0324(5) Uani 1 d .
F52 F -0.54622(14) -0.22059(13) 0.09275(8) 0.0387(6) Uani 1 d .
F53 F -1.03128(11) 0.09481(13) 0.00391(9) 0.0379(6) Uani 1 d .
O54 O -0.64474(13) -0.06730(14) 0.04379(8) 0.0239(5) Uani 1 d .
F55 F -0.61020(13) 0.20682(13) 0.34592(10) 0.0418(6) Uani 1 d .
F56 F -0.57520(13) -0.11990(14) 0.12910(7) 0.0377(5) Uani 1 d .
F57 F -1.01855(12) -0.11501(15) 0.00377(9) 0.0418(6) Uani 1 d .
F58 F -0.99134(11) -0.03788(12) 0.06039(8) 0.0303(5) Uani 1 d .
C59 C -0.89233(19) -0.11895(19) 0.03752(13) 0.0212(7) Uani 1 d .
N60 N -0.75043(15) 0.39573(13) 0.16502(8) 0.0168(5) Uani 1 d .
F61 F -0.69579(12) 0.65102(13) 0.32533(8) 0.0335(5) Uani 1 d .
F62 F -0.60095(14) 0.14854(13) -0.11791(7) 0.0356(5) Uani 1 d .
C63 C -0.60408(19) 0.58166(18) 0.28128(11) 0.0186(7) Uani 1 d .
C64 C -0.87448(17) 0.31783(18) 0.22731(12) 0.0180(6) Uani 1 d .
F65 F -0.80507(12) -0.20672(12) 0.00732(9) 0.0336(5) Uani 1 d .
F66 F -0.93221(14) 0.24228(12) -0.02755(9) 0.0390(6) Uani 1 d .
C67 C -0.55270(19) 0.30897(19) 0.26760(13) 0.0222(7) Uani 1 d .
C68 C -0.84998(19) -0.04588(19) 0.11372(11) 0.0204(7) Uani 1 d .
H68 H -0.8912 -0.0287 0.0911 0.025 Uiso 1 calc R
C69 C -0.63144(17) 0.31019(18) 0.29332(12) 0.0183(6) Uani 1 d .
C70 C -0.88260(19) 0.59823(19) 0.21521(12) 0.0200(7) Uani 1 d .
C71 C -0.7049(2) -0.0842(2) -0.10823(12) 0.0221(7) Uani 1 d .
H71A H -0.6928 -0.1249 -0.1308 0.027 Uiso 1 calc R
H71B H -0.6746 -0.0413 -0.1185 0.027 Uiso 1 calc R
N72 N -0.75163(15) 0.41189(14) 0.34383(8) 0.0169(5) Uani 1 d .
N73 N -0.65613(15) 0.52019(15) 0.18107(9) 0.0171(6) Uani 1 d .
C74 C -0.61658(18) 0.57842(18) 0.18527(11) 0.0179(6) Uani 1 d .
H74 H -0.5727 0.5502 0.1989 0.021 Uiso 1 calc R
C75 C -0.84990(19) 0.04931(19) -0.10271(11) 0.0206(7) Uani 1 d .
H75 H -0.8934 0.0281 -0.0837 0.025 Uiso 1 calc R
C76 C -0.61815(19) 0.13195(18) 0.06588(11) 0.0183(7) Uani 1 d .
H76 H -0.6483 0.1742 0.0531 0.022 Uiso 1 calc R
C77 C -0.8572(2) 0.23559(19) 0.22180(13) 0.0255(7) Uani 1 d .
C78 C -0.64742(19) 0.22190(19) -0.03161(12) 0.0223(7) Uani 1 d .
C79 C -0.5949(2) -0.12280(19) 0.04117(13) 0.0202(7) Uani 1 d .
N80 N -0.83841(15) 0.54108(15) 0.31827(9) 0.0178(5) Uani 1 d .
C81 C -0.9681(2) 0.5788(2) 0.21330(12) 0.0252(7) Uani 1 d .
C82 C -0.6301(2) -0.14955(19) -0.05033(12) 0.0220(7) Uani 1 d .
H82 H -0.5942 -0.1084 -0.0439 0.026 Uiso 1 calc R
C83 C -0.87866(19) 0.3561(2) 0.17564(13) 0.0213(7) Uani 1 d .
H83A H -0.9177 0.3315 0.1553 0.026 Uiso 1 calc R
H83B H -0.8949 0.4073 0.1803 0.026 Uiso 1 calc R
C84 C -0.84003(18) 0.5087(2) 0.36796(11) 0.0215(7) Uani 1 d .
H84A H -0.8902 0.5182 0.3833 0.026 Uiso 1 calc R
H84B H -0.8007 0.5322 0.3887 0.026 Uiso 1 calc R
C85 C -0.6221(2) 0.62324(19) 0.23265(12) 0.0211(7) Uani 1 d .
H85A H -0.6743 0.6433 0.2351 0.025 Uiso 1 calc R
H85B H -0.5867 0.665 0.2299 0.025 Uiso 1 calc R
C86 C -0.78911(19) -0.0662(2) -0.11165(12) 0.0215(7) Uani 1 d .
H86A H -0.8039 -0.0604 -0.1467 0.026 Uiso 1 calc R
H86B H -0.8194 -0.1065 -0.0974 0.026 Uiso 1 calc R
C87 C -0.88039(19) -0.19465(19) 0.01362(15) 0.0251(8) Uani 1 d .
C88 C -0.51865(19) 0.5606(2) 0.28213(13) 0.0225(7) Uani 1 d .
C89 C -0.67596(19) 0.40035(18) 0.14138(12) 0.0202(7) Uani 1 d .
H89A H -0.6773 0.3751 0.1091 0.024 Uiso 1 calc R
H89B H -0.6372 0.3762 0.1623 0.024 Uiso 1 calc R
C90 C -0.5945(2) -0.1631(2) 0.09170(13) 0.0269(8) Uani 1 d .
C91 C -0.82580(18) 0.42662(19) 0.36662(11) 0.0202(7) Uani 1 d .
H91A H -0.8267 0.4068 0.4006 0.024 Uiso 1 calc R
H91B H -0.8665 0.4024 0.3474 0.024 Uiso 1 calc R
C92 C -0.80290(19) 0.35503(18) 0.14813(11) 0.0188(7) Uani 1 d .
H92 H -0.7848 0.3137 0.1691 0.023 Uiso 1 calc R
C93 C -0.62641(19) 0.36168(19) 0.33862(12) 0.0184(7) Uani 1 d .
H93A H -0.5889 0.3417 0.3623 0.022 Uiso 1 calc R
H93B H -0.6077 0.4099 0.3276 0.022 Uiso 1 calc R
C94 C -0.62365(18) 0.14110(19) -0.03031(12) 0.0194(7) Uani 1 d .
C95 C -0.71557(19) 0.09702(19) 0.12170(11) 0.0207(7) Uani 1 d .
H95A H -0.7119 0.1468 0.1356 0.025 Uiso 1 calc R
H95B H -0.6883 0.0634 0.1442 0.025 Uiso 1 calc R
C96 C -0.86985(18) 0.60298(19) 0.31209(12) 0.0207(7) Uani 1 d .
H96 H -0.9188 0.579 0.3024 0.025 Uiso 1 calc R
C97 C -0.5147(2) -0.0922(2) 0.03149(14) 0.0257(8) Uani 1 d .
C98 C -0.5711(2) 0.1259(2) -0.07519(13) 0.0267(8) Uani 1 d .
C99 C -0.57608(18) 0.12611(19) 0.01699(11) 0.0194(6) Uani 1 d .
H99A H -0.5544 0.0765 0.0144 0.023 Uiso 1 calc R
H99B H -0.5329 0.1608 0.0176 0.023 Uiso 1 calc R
C10 C -0.95371(18) 0.32784(18) 0.25209(14) 0.0235(7) Uani 1 d .
C101 C -0.79845(19) 0.07482(19) 0.11861(12) 0.0199(7) Uani 1 d .
H10A H -0.821 0.0743 0.1521 0.024 Uiso 1 calc R
H10B H -0.8269 0.1106 0.0984 0.024 Uiso 1 calc R
C102 C -0.90433(18) 0.11490(19) -0.02644(13) 0.0205(7) Uani 1 d .
C103 C -0.8505(2) -0.11965(19) 0.08878(12) 0.0237(7) Uani 1 d .
H10C H -0.8759 -0.1553 0.1107 0.028 Uiso 1 calc R
H10D H -0.7973 -0.136 0.0839 0.028 Uiso 1 calc R
C104 C -0.9016(2) 0.1892(2) -0.00005(14) 0.0295(9) Uani 1 d .
C105 C -0.8666(2) 0.64272(19) 0.26282(12) 0.0241(7) Uani 1 d .
H10E H -0.8153 0.6646 0.2596 0.029 Uiso 1 calc R
H10F H -0.9036 0.6833 0.2641 0.029 Uiso 1 calc R
C106 C -0.8574(2) 0.12047(19) -0.07467(12) 0.0227(7) Uani 1 d .
H10G H -0.8817 0.1569 -0.0965 0.027 Uiso 1 calc R
H10H H -0.8058 0.1385 -0.0665 0.027 Uiso 1 calc R
C107 C -0.8637(2) 0.6484(2) 0.17135(13) 0.0258(8) Uani 1 d .
C108 C -0.6209(2) 0.6344(2) 0.32443(13) 0.0250(8) Uani 1 d .
C109 C -0.7380(3) 0.0174(2) 0.24243(12) 0.0407(10) Uani 1 d .
H109 H -0.7158 0.062 0.2319 0.049 Uiso 1 calc R
C11 C -0.6540(2) 0.23235(19) 0.30852(14) 0.0256(7) Uani 1 d .
C111 C -0.9875(2) 0.0941(2) -0.03691(15) 0.0285(8) Uani 1 d .
C112 C -0.6550(2) 0.47969(18) 0.13395(11) 0.0229(7) Uani 1 d .
H11A H -0.6035 0.4828 0.1192 0.028 Uiso 1 calc R
H11B H -0.6914 0.5023 0.1106 0.028 Uiso 1 calc R
C113 C -0.9779(2) -0.1065(2) 0.04544(15) 0.0271(8) Uani 1 d .
C114 C -0.8005(2) -0.1120(2) 0.27490(14) 0.0330(8) Uani 1 d .
H114 H -0.8221 -0.1563 0.2865 0.04 Uiso 1 calc R
C115 C -0.8035(3) 0.0183(2) 0.27176(13) 0.0379(10) Uani 1 d .
H115 H -0.8268 0.0632 0.2804 0.045 Uiso 1 calc R
C116 C -0.7365(2) -0.1143(2) 0.24518(12) 0.0299(7) Uani 1 d .
C117 C -0.8336(3) -0.0465(2) 0.28799(14) 0.0379(10) Uani 1 d .
H117 H -0.8776 -0.0462 0.3084 0.046 Uiso 1 calc R
C12 C -0.9102(3) 0.6460(2) 0.35207(14) 0.0387(10) Uani 1 d .
H12A H -0.9107 0.6177 0.3827 0.058 Uiso 1 calc R
H12B H -0.9626 0.656 0.3418 0.058 Uiso 1 calc R
H12C H -0.8833 0.6921 0.3576 0.058 Uiso 1 calc R
C121 C -0.7993(2) 0.3074(2) 0.10268(13) 0.0338(9) Uani 1 d .
H12D H -0.7484 0.3106 0.088 0.051 Uiso 1 calc R
H12E H -0.8373 0.3239 0.0787 0.051 Uiso 1 calc R
H12F H -0.8099 0.2568 0.1119 0.051 Uiso 1 calc R
C122 C -0.5662(2) 0.6121(2) 0.14638(13) 0.0328(9) Uani 1 d .
H12G H -0.565 0.5805 0.1172 0.049 Uiso 1 calc R
H12H H -0.5145 0.6177 0.1595 0.049 Uiso 1 calc R
H12I H -0.5864 0.66 0.1372 0.049 Uiso 1 calc R
C123 C -0.7119(2) 0.3338(2) 0.41404(12) 0.0293(8) Uani 1 d .
H12J H -0.7629 0.3435 0.4272 0.044 Uiso 1 calc R
H12K H -0.6735 0.3521 0.4372 0.044 Uiso 1 calc R
H12L H -0.7052 0.2812 0.4096 0.044 Uiso 1 calc R
C124 C -0.5792(2) -0.1776(2) -0.09115(14) 0.0344(9) Uani 1 d .
H12M H -0.5929 -0.154 -0.1223 0.052 Uiso 1 calc R
H12N H -0.5857 -0.2305 -0.0944 0.052 Uiso 1 calc R
H12O H -0.526 -0.1667 -0.0832 0.052 Uiso 1 calc R
C125 C -0.6915(2) 0.5012(3) 0.00398(11) 0.0370(10) Uani 1 d .
H125 H -0.6391 0.5138 0.0026 0.044 Uiso 1 calc R
C13 C -0.70289(18) 0.37159(18) 0.36496(11) 0.0183(6) Uani 1 d .
H13 H -0.7238 0.3279 0.3476 0.022 Uiso 1 calc R
C131 C -0.9022(2) -0.0360(3) 0.15749(13) 0.0363(9) Uani 1 d .
H13A H -0.8972 0.0138 0.1702 0.054 Uiso 1 calc R
H13B H -0.8884 -0.0708 0.1834 0.054 Uiso 1 calc R
H13C H -0.955 -0.0445 0.1473 0.054 Uiso 1 calc R
C132 C -0.7052(2) -0.0485(2) 0.22855(14) 0.0358(9) Uani 1 d .
H132 H -0.6616 -0.0488 0.2078 0.043 Uiso 1 calc R
C133 C -0.7156(2) 0.4331(3) -0.01226(16) 0.0441(11) Uani 1 d .
H133 H -0.6788 0.399 -0.0234 0.053 Uiso 1 calc R
C134 C -0.8944(2) 0.0417(2) -0.15042(13) 0.0334(9) Uani 1 d .
H13D H -0.885 -0.0065 -0.1647 0.05 Uiso 1 calc R
H13E H -0.878 0.0794 -0.1737 0.05 Uiso 1 calc R
H13F H -0.9488 0.0473 -0.1436 0.05 Uiso 1 calc R
C14 C -0.7442(3) 0.5504(2) 0.02218(14) 0.0449(10) Uani 1 d .
C141 C -0.5799(2) 0.1803(2) 0.10320(13) 0.0276(8) Uani 1 d .
H14A H -0.6104 0.1817 0.1335 0.041 Uiso 1 calc R
H14B H -0.5752 0.2297 0.0898 0.041 Uiso 1 calc R
H14C H -0.5291 0.1611 0.1107 0.041 Uiso 1 calc R
C142 C -0.7921(3) 0.4137(3) -0.0126(2) 0.0510(12) Uani 1 d .
H142 H -0.8075 0.3676 -0.025 0.061 Uiso 1 calc R
C15 C -0.7013(3) -0.1867(2) 0.23112(18) 0.0479(11) Uani 1 d .
H15A H -0.7306 -0.2264 0.2461 0.072 Uiso 1 calc R
H15B H -0.6486 -0.1886 0.2431 0.072 Uiso 1 calc R
H15C H -0.7018 -0.192 0.1951 0.072 Uiso 1 calc R
C151 C -0.6156(2) -0.1798(2) 0.00118(12) 0.0221(7) Uani 1 d .
H15D H -0.5736 -0.2157 -0.0009 0.027 Uiso 1 calc R
H15E H -0.6617 -0.2063 0.0121 0.027 Uiso 1 calc R
C152 C -0.8202(2) 0.5319(3) 0.02419(18) 0.0470(12) Uani 1 d .
H152 H -0.8565 0.5645 0.0379 0.056 Uiso 1 calc R
C201 C -0.7203(3) 0.6212(3) 0.04044(17) 0.0601(14) Uani 1 d .
H20A H -0.6651 0.6262 0.0366 0.09 Uiso 1 calc R
H20B H -0.7338 0.6256 0.0754 0.09 Uiso 1 calc R
H20C H -0.746 0.6596 0.0216 0.09 Uiso 1 calc R
C302 C -0.8439(3) 0.4611(4) 0.0049(2) 0.0627(15) Uani 1 d .
H302 H -0.8964 0.4485 0.0048 0.075 Uiso 1 calc R

loop_
_atom_site_aniso_label
_atom_site_aniso_U_11
_atom_site_aniso_U_22
_atom_site_aniso_U_33
_atom_site_aniso_U_23
_atom_site_aniso_U_13
_atom_site_aniso_U_12
La1 0.01182(7) 0.01224(8) 0.01381(6) -0.00269(7) 0.00120(5) -0.00055(7)
La2 0.01313(8) 0.00934(7) 0.01217(6) -0.00049(5) 0.00229(6) 0.00038(6)
F3 0.0291(11) 0.0282(12) 0.0303(10) 0.0104(9) -0.0102(8) -0.0044(9)
O4 0.0157(10) 0.0173(11) 0.0163(11) -0.0017(9) 0.0007(8) -0.0011(8)
F5 0.0271(11) 0.0280(12) 0.0320(11) -0.0065(9) 0.0073(9) 0.0033(9)
F6 0.0258(11) 0.0417(14) 0.0312(10) 0.0093(9) -0.0074(8) -0.0006(9)
F7 0.0316(11) 0.0190(11) 0.0453(13) 0.0084(9) 0.0087(9) -0.0024(9)
F8 0.0253(10) 0.0257(11) 0.0310(11) -0.0035(8) 0.0043(8) 0.0004(8)
F9 0.0222(10) 0.0213(10) 0.0410(11) 0.0086(9) 0.0030(8) -0.0033(8)
O10 0.0210(11) 0.0168(12) 0.0179(10) 0.0033(8) -0.0004(8) -0.0070(8)
F11 0.0380(12) 0.0216(11) 0.0360(11) -0.0088(9) 0.0017(9) -0.0114(9)
O12 0.0220(11) 0.0247(13) 0.0169(10) -0.0014(10) -0.0020(8) 0.0107(10)
F13 0.0310(11) 0.0372(13) 0.0302(11) -0.0084(10) -0.0075(8) 0.0015(10)
F14 0.0274(11) 0.0217(11) 0.0458(13) 0.0092(10) -0.0027(9) -0.0100(9)
F15 0.0440(14) 0.0180(11) 0.0463(13) -0.0023(10) 0.0116(11) -0.0092(10)
O16 0.0218(12) 0.0199(13) 0.0201(11) 0.0000(9) -0.0028(9) -0.0068(9)
O17 0.0166(11) 0.0245(13) 0.0209(10) -0.0030(10) -0.0028(9) 0.0021(9)
F18 0.0377(13) 0.0228(12) 0.0616(16) -0.0165(11) -0.0134(11) -0.0056(10)
O19 0.0205(11) 0.0161(12) 0.0197(11) -0.0022(9) 0.0044(9) -0.0022(9)
F20 0.0421(13) 0.0419(14) 0.0195(10) -0.0017(9) -0.0026(9) -0.0096(11)
F21 0.0212(10) 0.0249(11) 0.0384(11) -0.0099(9) -0.0071(8) -0.0028(8)
F22 0.0156(10) 0.0432(14) 0.0511(14) -0.0074(11) 0.0007(9) -0.0099(9)
F23 0.0306(12) 0.0621(17) 0.0335(12) 0.0206(11) 0.0057(9) -0.0041(11)
O24 0.0168(11) 0.0158(11) 0.0205(12) -0.0019(9) -0.0002(9) -0.0009(8)
F25 0.0196(10) 0.0354(13) 0.0447(13) 0.0014(10) -0.0028(9) 0.0088(9)
F26 0.0237(10) 0.0220(11) 0.0449(13) -0.0016(10) 0.0108(9) 0.0048(8)
F27 0.0280(11) 0.0197(11) 0.0384(11) -0.0051(9) 0.0069(9) 0.0040(8)
F28 0.0279(11) 0.0185(10) 0.0498(14) 0.0012(10) 0.0165(10) -0.0047(8)
N29 0.0176(13) 0.0156(14) 0.0164(12) -0.0013(10) -0.0001(10) -0.0001(10)
F30 0.0432(13) 0.0481(15) 0.0188(10) 0.0046(10) -0.0042(9) 0.0055(11)
F31 0.0292(12) 0.0338(14) 0.0713(18) 0.0044(12) -0.0257(12) 0.0045(10)
N32 0.0200(14) 0.0179(15) 0.0172(12) -0.0032(10) -0.0010(10) 0.0020(11)
F33 0.0333(11) 0.0206(11) 0.0294(10) 0.0024(9) 0.0004(9) 0.0059(8)
F34 0.0247(10) 0.0375(13) 0.0279(11) 0.0017(10) 0.0022(8) -0.0005(9)
F35 0.0247(11) 0.0231(12) 0.0548(14) -0.0007(10) 0.0014(10) -0.0117(9)
N36 0.0189(12) 0.0124(13) 0.0185(11) -0.0023(12) 0.0008(9) -0.0005(12)
F37 0.0554(15) 0.0283(13) 0.0389(13) 0.0111(10) 0.0057(11) 0.0158(11)
F38 0.0294(13) 0.0403(15) 0.0646(16) 0.0032(12) 0.0242(12) -0.0072(11)
N39 0.0166(12) 0.0171(13) 0.0178(11) -0.0022(12) -0.0009(8) 0.0006(12)
F40 0.0230(11) 0.0303(13) 0.0633(15) 0.0067(11) 0.0065(10) 0.0075(9)
F41 0.0252(11) 0.0336(13) 0.0409(12) -0.0187(10) 0.0022(9) 0.0043(9)
F42 0.0285(11) 0.0311(12) 0.0323(11) 0.0035(9) 0.0109(9) -0.0053(9)
F43 0.0266(11) 0.0397(14) 0.0416(13) 0.0021(10) -0.0021(9) 0.0181(10)
F44 0.0330(12) 0.0406(14) 0.0332(12) 0.0100(10) 0.0052(9) -0.0017(10)
F45 0.0320(11) 0.0365(13) 0.0374(11) 0.0102(11) 0.0009(10) -0.0092(10)
F46 0.0420(13) 0.0317(13) 0.0333(11) -0.0069(10) 0.0110(10) 0.0032(10)
F47 0.0450(14) 0.0273(12) 0.0365(12) -0.0144(10) -0.0012(10) -0.0048(10)
F48 0.0309(12) 0.0500(15) 0.0355(12) -0.0092(11) 0.0139(9) -0.0153(11)
F49 0.0372(13) 0.0335(14) 0.0463(14) -0.0065(11) -0.0117(10) -0.0040(10)
F50 0.0485(14) 0.0129(11) 0.0606(16) -0.0066(10) 0.0174(12) -0.0038(10)
F51 0.0232(10) 0.0283(12) 0.0458(12) -0.0157(10) -0.0013(10) -0.0051(9)
F52 0.0448(14) 0.0356(13) 0.0356(12) 0.0129(10) -0.0023(10) 0.0152(11)
F53 0.0177(10) 0.0399(14) 0.0560(15) -0.0199(11) 0.0040(10) 0.0002(9)
O54 0.0249(13) 0.0252(13) 0.0216(11) -0.0019(10) -0.0011(9) 0.0103(10)
F55 0.0337(12) 0.0298(13) 0.0620(16) 0.0282(12) -0.0072(11) 0.0000(10)
F56 0.0451(14) 0.0478(15) 0.0201(10) -0.0001(10) -0.0049(9) 0.0128(11)
F57 0.0221(11) 0.0495(16) 0.0537(16) -0.0188(12) -0.0076(10) -0.0040(10)
F58 0.0203(10) 0.0283(12) 0.0425(12) -0.0085(10) 0.0051(8) 0.0053(9)
C59 0.0199(16) 0.0162(17) 0.0275(18) -0.0023(14) 0.0028(13) -0.0006(13)
N60 0.0179(13) 0.0152(13) 0.0174(10) -0.0003(9) 0.0011(10) 0.0031(11)
F61 0.0268(11) 0.0388(14) 0.0347(11) -0.0148(10) 0.0053(9) -0.0011(10)
F62 0.0522(15) 0.0385(14) 0.0160(9) 0.0038(9) 0.0023(9) -0.0086(11)
C63 0.0206(16) 0.0194(17) 0.0159(14) 0.0007(12) 0.0002(12) -0.0048(13)
C64 0.0148(15) 0.0134(16) 0.0259(16) -0.0021(13) 0.0013(12) -0.0023(12)
F65 0.0301(11) 0.0228(12) 0.0481(13) -0.0076(10) 0.0109(10) 0.0032(9)
F66 0.0445(14) 0.0192(12) 0.0534(15) -0.0028(10) -0.0095(11) 0.0115(10)
C67 0.0197(16) 0.0160(17) 0.0309(17) -0.0023(14) 0.0042(13) 0.0027(13)
C68 0.0206(16) 0.0251(19) 0.0156(14) 0.0029(12) 0.0005(12) -0.0029(13)
C69 0.0156(15) 0.0129(16) 0.0262(16) 0.0015(13) 0.0015(12) 0.0019(12)
C70 0.0231(17) 0.0224(18) 0.0144(14) -0.0012(13) -0.0005(12) 0.0085(13)
C71 0.0271(18) 0.0212(19) 0.0182(16) -0.0020(13) 0.0003(13) 0.0044(14)
N72 0.0168(13) 0.0180(13) 0.0160(10) -0.0007(9) 0.0023(10) 0.0006(11)
N73 0.0193(13) 0.0186(15) 0.0134(11) -0.0004(10) 0.0017(9) -0.0017(10)
C74 0.0185(15) 0.0169(17) 0.0182(15) 0.0037(12) 0.0009(11) 0.0004(12)
C75 0.0186(16) 0.0245(19) 0.0186(14) -0.0017(13) 0.0001(12) -0.0002(13)
C76 0.0213(16) 0.0141(16) 0.0196(15) 0.0026(12) -0.0063(12) 0.0022(13)
C77 0.0221(17) 0.0183(18) 0.0359(19) -0.0037(14) 0.0013(14) -0.0034(14)
C78 0.0233(17) 0.0210(18) 0.0225(16) 0.0045(13) -0.0028(13) -0.0053(13)
C79 0.0240(17) 0.0191(18) 0.0175(16) 0.0014(13) -0.0014(13) 0.0075(13)
N80 0.0167(13) 0.0217(15) 0.0151(12) -0.0026(11) 0.0025(9) 0.0043(11)
C81 0.0230(17) 0.032(2) 0.0206(15) -0.0006(14) -0.0026(13) 0.0081(14)
C82 0.0284(18) 0.0189(18) 0.0189(15) -0.0066(13) 0.0011(13) 0.0011(14)
C83 0.0170(16) 0.0198(18) 0.0272(17) -0.0035(14) -0.0059(13) -0.0011(13)
C84 0.0199(15) 0.0274(19) 0.0172(13) -0.0034(14) 0.0029(11) 0.0062(14)
C85 0.0269(18) 0.0173(17) 0.0191(15) 0.0013(13) 0.0013(12) -0.0049(14)
C86 0.0265(17) 0.0199(18) 0.0181(15) -0.0043(13) -0.0031(12) 0.0000(14)
C87 0.0231(17) 0.0162(17) 0.036(2) -0.0029(16) 0.0083(15) -0.0040(13)
C88 0.0214(17) 0.0213(18) 0.0247(16) 0.0003(14) 0.0007(13) -0.0068(13)
C89 0.0223(17) 0.0201(18) 0.0181(15) -0.0053(13) 0.0074(12) -0.0022(13)
C90 0.0236(18) 0.032(2) 0.0251(18) 0.0067(15) -0.0008(14) 0.0056(15)
C91 0.0186(16) 0.0238(19) 0.0181(14) 0.0051(13) 0.0031(12) -0.0008(13)
C92 0.0207(16) 0.0182(17) 0.0175(14) 0.0000(12) -0.0039(12) 0.0017(13)
C93 0.0153(16) 0.0168(17) 0.0229(16) 0.0040(13) -0.0013(12) 0.0006(12)
C94 0.0173(16) 0.0183(17) 0.0225(16) 0.0021(13) 0.0006(13) -0.0029(13)
C95 0.0253(17) 0.0228(18) 0.0141(14) -0.0025(12) 0.0008(12) -0.0037(13)
C96 0.0171(16) 0.0259(19) 0.0192(15) -0.0085(13) -0.0021(12) 0.0031(13)
C97 0.0269(19) 0.0194(18) 0.0308(19) -0.0003(15) -0.0035(14) 0.0055(14)
C98 0.0288(19) 0.028(2) 0.0233(16) -0.0030(15) 0.0004(14) -0.0082(15)
C99 0.0187(15) 0.0201(17) 0.0195(16) 0.0017(13) 0.0008(12) -0.0006(12)
C10 0.0205(15) 0.0188(17) 0.0311(17) -0.0005(15) 0.0013(15) -0.0023(12)
C101 0.0256(17) 0.0183(18) 0.0158(14) -0.0061(13) 0.0039(12) 0.0000(13)
C102 0.0176(16) 0.0172(17) 0.0266(16) -0.0073(13) -0.0064(12) 0.0019(13)
C103 0.0266(18) 0.0176(17) 0.0268(17) 0.0008(14) 0.0016(14) -0.0013(14)
C104 0.0214(17) 0.023(2) 0.044(2) -0.0081(15) -0.0073(15) 0.0013(14)
C105 0.0275(18) 0.0178(17) 0.0269(17) -0.0024(13) -0.0008(13) 0.0064(14)
C106 0.0232(17) 0.0187(17) 0.0260(16) 0.0005(14) -0.0056(13) -0.0005(13)
C107 0.030(2) 0.026(2) 0.0209(16) 0.0036(14) -0.0016(14) 0.0085(15)
C108 0.0279(19) 0.0251(19) 0.0218(17) -0.0033(15) -0.0031(14) -0.0104(15)
C109 0.077(3) 0.025(2) 0.0205(15) 0.0055(13) -0.0078(18) -0.0082(19)
C11 0.0211(17) 0.0159(18) 0.0397(19) 0.0042(14) 0.0030(14) 0.0009(13)
C111 0.0185(17) 0.024(2) 0.043(2) -0.0086(16) -0.0077(15) 0.0036(14)
C112 0.0302(18) 0.0231(19) 0.0154(14) -0.0005(12) 0.0079(12) -0.0048(13)
C113 0.0188(17) 0.023(2) 0.039(2) -0.0072(16) 0.0041(14) -0.0044(14)
C114 0.039(2) 0.024(2) 0.036(2) 0.0000(16) 0.0066(17) -0.0009(17)
C115 0.074(3) 0.022(2) 0.0177(16) -0.0003(14) -0.0047(17) 0.0140(19)
C116 0.0385(19) 0.0231(18) 0.0281(16) -0.0006(13) -0.0023(17) 0.0036(15)
C117 0.049(2) 0.035(2) 0.0293(19) 0.0021(17) 0.0071(17) 0.0107(19)
C12 0.055(3) 0.034(2) 0.0268(19) -0.0051(17) 0.0027(18) 0.025(2)
C121 0.041(2) 0.037(2) 0.0240(17) -0.0137(16) 0.0029(15) -0.0092(18)
C122 0.039(2) 0.034(2) 0.0253(18) 0.0061(16) 0.0069(15) -0.0145(18)
C123 0.032(2) 0.041(2) 0.0147(15) 0.0091(14) 0.0011(13) 0.0051(16)
C124 0.034(2) 0.043(3) 0.0270(19) -0.0031(17) 0.0061(15) 0.0182(18)
C125 0.041(2) 0.048(3) 0.0215(16) 0.002(2) 0.0052(13) 0.023(2)
C13 0.0200(16) 0.0196(17) 0.0153(14) 0.0008(12) -0.0014(12) -0.0033(13)
C131 0.038(2) 0.048(3) 0.0226(17) -0.0062(17) 0.0153(15) -0.0166(19)
C132 0.044(2) 0.038(2) 0.0253(18) 0.0025(16) -0.0014(16) -0.0064(18)
C133 0.041(2) 0.065(3) 0.0263(19) 0.011(2) 0.0029(17) -0.003(2)
C134 0.036(2) 0.043(3) 0.0209(16) -0.0035(16) -0.0093(14) 0.0102(18)
C14 0.056(3) 0.045(3) 0.0333(19) 0.0075(17) -0.010(2) 0.009(2)
C141 0.0274(19) 0.032(2) 0.0231(17) -0.0043(15) -0.0039(14) -0.0116(16)
C142 0.058(3) 0.045(3) 0.050(3) 0.000(2) -0.003(2) -0.005(2)
C15 0.052(3) 0.031(2) 0.060(3) 0.006(2) 0.019(2) 0.012(2)
C151 0.0249(17) 0.0165(18) 0.0250(19) 0.0000(12) -0.0005(12) 0.0035(13)
C152 0.025(2) 0.053(3) 0.063(3) 0.016(2) -0.0023(19) 0.004(2)
C201 0.091(4) 0.048(3) 0.041(2) 0.009(2) -0.024(2) 0.011(3)
C302 0.047(3) 0.078(4) 0.063(3) 0.018(3) 0.001(2) 0.018(3)

loop_
_atom_type_symbol
_atom_type_description
_atom_type_scat_dispersion_real
_atom_type_scat_dispersion_imag
_atom_type_scat_source
C C 0.0033 0.0016 'International Tables Vol C Tables 4.2.6.8 and 6.1.1.4'
H H 0 0 'International Tables Vol C Tables 4.2.6.8 and 6.1.1.4'
N N 0.0061 0.0033 'International Tables Vol C Tables 4.2.6.8 and 6.1.1.4'
O O 0.0106 0.006 'International Tables Vol C Tables 4.2.6.8 and 6.1.1.4'
F F 0.0171 0.0103 'International Tables Vol C Tables 4.2.6.8 and 6.1.1.4'
La La -0.2871 2.4523 'International Tables Vol C Tables 4.2.6.8 and 6.1.1.4'

loop_
_geom_angle_atom_site_label_1
_geom_angle_atom_site_label_2
_geom_angle_atom_site_label_3
_geom_angle
O54 La1 O16 111.10(8)
O54 La1 O19 111.97(8)
O16 La1 O19 135.31(8)
O54 La1 O17 151.46(8)
O16 La1 O17 89.90(8)
O19 La1 O17 55.38(7)
O54 La1 N36 85.80(8)
O16 La1 N36 126.14(8)
O19 La1 N36 68.62(7)
O17 La1 N36 65.92(7)
O54 La1 N29 77.81(8)
O16 La1 N29 70.25(8)
O19 La1 N29 130.68(7)
O17 La1 N29 92.31(7)
N36 La1 N29 63.98(8)
O54 La1 N32 70.29(8)
O16 La1 N32 96.30(8)
O19 La1 N32 87.31(8)
O17 La1 N32 128.24(7)
N36 La1 N32 136.89(8)
N29 La1 N32 138.00(8)
O54 La1 N39 135.66(8)
O16 La1 N39 73.73(8)
O19 La1 N39 67.51(7)
O17 La1 N39 67.43(7)
N36 La1 N39 128.41(7)
N29 La1 N39 138.47(8)
N32 La1 N39 65.38(8)
O12 La2 O10 121.26(9)
O12 La2 O4 100.84(8)
O10 La2 O4 136.11(7)
O12 La2 N60 82.40(8)
O10 La2 N60 124.97(8)
O4 La2 N60 68.62(7)
O12 La2 N72 130.52(8)
O10 La2 N72 76.13(8)
O4 La2 N72 66.62(7)
N60 La2 N72 128.11(8)
O12 La2 N73 84.19(8)
O10 La2 N73 69.93(7)
O4 La2 N73 131.01(7)
N60 La2 N73 63.80(8)
N72 La2 N73 141.29(8)
O12 La2 N80 70.20(8)
O10 La2 N80 87.18(8)
O4 La2 N80 96.69(8)
N60 La2 N80 146.09(8)
N72 La2 N80 64.61(8)
N73 La2 N80 129.74(9)
O12 La2 O24 145.91(7)
O10 La2 O24 89.44(7)
O4 La2 O24 55.50(7)
N60 La2 O24 66.70(7)
N72 La2 O24 66.98(7)
N73 La2 O24 94.21(7)
N80 La2 O24 130.83(7)
C64 O4 La2 129.88(19)
C63 O10 La2 137.29(19)
C70 O12 La2 143.0(2)
C94 O16 La1 136.8(2)
C102 O17 La1 128.97(19)
C59 O19 La1 129.4(2)
C69 O24 La2 128.26(18)
C76 N29 C95 118.8(3)
C76 N29 La1 124.5(2)
C95 N29 La1 116.14(19)
C82 N32 C71 118.6(3)
C82 N32 La1 127.7(2)
C71 N32 La1 109.49(19)
C68 N36 C101 121.7(3)
C68 N36 La1 126.1(2)
C101 N36 La1 110.75(18)
C75 N39 C86 120.6(3)
C75 N39 La1 128.1(2)
C86 N39 La1 111.05(19)
C79 O54 La1 148.3(2)
O19 C59 C113 109.4(3)
O19 C59 C87 107.9(3)
C113 C59 C87 109.0(3)
O19 C59 C103 113.4(3)
C113 C59 C103 109.6(3)
C87 C59 C103 107.4(3)
C92 N60 C89 121.7(3)
C92 N60 La2 126.5(2)
C89 N60 La2 111.26(18)
O10 C63 C108 108.0(3)
O10 C63 C88 109.5(3)
C108 C63 C88 109.2(3)
O10 C63 C85 113.5(3)
C108 C63 C85 107.1(3)
C88 C63 C85 109.4(3)
O4 C64 C77 108.6(3)
O4 C64 C10 107.9(3)
C77 C64 C10 109.4(3)
O4 C64 C83 112.9(3)
C77 C64 C83 111.1(3)
C10 C64 C83 106.9(3)
F28 C67 F5 106.9(3)
F28 C67 F25 107.9(3)
F5 C67 F25 107.1(3)
F28 C67 C69 110.9(3)
F5 C67 C69 112.2(3)
F25 C67 C69 111.6(3)
N36 C68 C131 125.6(3)
N36 C68 C103 117.3(3)
C131 C68 C103 117.0(3)
N36 C68 H68 90.3
C131 C68 H68 90.3
C103 C68 H68 90.3
O24 C69 C11 109.5(3)
O24 C69 C67 104.6(3)
C11 C69 C67 109.7(3)
O24 C69 C93 112.9(3)
C11 C69 C93 111.6(3)
C67 C69 C93 108.3(3)
O12 C70 C107 109.1(3)
O12 C70 C81 109.3(3)
C107 C70 C81 108.7(3)
O12 C70 C105 113.9(3)
C107 C70 C105 106.7(3)
C81 C70 C105 109.0(3)
N32 C71 C86 110.3(3)
N32 C71 H71A 109.6
C86 C71 H71A 109.6
N32 C71 H71B 109.6
C86 C71 H71B 109.6
H71A C71 H71B 108.1
C13 N72 C91 121.1(3)
C13 N72 La2 129.9(2)
C91 N72 La2 108.49(18)
C74 N73 C112 119.3(3)
C74 N73 La2 124.7(2)
C112 N73 La2 115.86(18)
N73 C74 C122 126.8(3)
N73 C74 C85 119.3(3)
C122 C74 C85 113.8(3)
N73 C74 H74 91
C122 C74 H74 91
C85 C74 H74 91
N39 C75 C134 125.3(3)
N39 C75 C106 117.2(3)
C134 C75 C106 117.5(3)
N39 C75 H75 90.6
C134 C75 H75 90.6
C106 C75 H75 90.6
N29 C76 C141 126.2(3)
N29 C76 C99 119.6(3)
C141 C76 C99 114.2(3)
N29 C76 H76 90.7
C141 C76 H76 90.7
C99 C76 H76 90.7
F7 C77 F18 107.8(3)
F7 C77 F27 106.6(3)
F18 C77 F27 106.1(3)
F7 C77 C64 113.0(3)
F18 C77 C64 113.0(3)
F27 C77 C64 109.9(3)
F3 C78 F33 106.6(3)
F3 C78 F14 106.3(3)
F33 C78 F14 105.7(3)
F3 C78 C94 112.8(3)
F33 C78 C94 111.7(3)
F14 C78 C94 113.3(3)
O54 C79 C97 109.2(3)
O54 C79 C151 113.3(3)
C97 C79 C151 110.0(3)
O54 C79 C90 108.4(3)
C97 C79 C90 108.6(3)
C151 C79 C90 107.2(3)
C96 N80 C84 118.2(3)
C96 N80 La2 126.4(2)
C84 N80 La2 114.97(19)
F43 C81 F34 106.9(3)
F43 C81 F13 106.2(3)
F34 C81 F13 106.4(3)
F43 C81 C70 113.1(3)
F34 C81 C70 111.1(3)
F13 C81 C70 112.7(3)
N32 C82 C124 123.9(3)
N32 C82 C151 119.5(3)
C124 C82 C151 116.5(3)
N32 C82 H82 90.6
C124 C82 H82 90.6
C151 C82 H82 90.6
C92 C83 C64 112.9(3)
C92 C83 H83A 109
C64 C83 H83A 109
C92 C83 H83B 109
C64 C83 H83B 109
H83A C83 H83B 107.8
N80 C84 C91 111.9(3)
N80 C84 H84A 109.2
C91 C84 H84A 109.2
N80 C84 H84B 109.2
C91 C84 H84B 109.2
H84A C84 H84B 107.9
C74 C85 C63 115.8(3)
C74 C85 H85A 108.3
C63 C85 H85A 108.3
C74 C85 H85B 108.3
C63 C85 H85B 108.3
H85A C85 H85B 107.4
N39 C86 C71 109.6(3)
N39 C86 H86A 109.8
C71 C86 H86A 109.8
N39 C86 H86B 109.8
C71 C86 H86B 109.8
H86A C86 H86B 108.2
F47 C87 F15 108.5(3)
F47 C87 F65 106.4(3)
F15 C87 F65 106.2(3)
F47 C87 C59 113.3(3)
F15 C87 C59 112.5(3)
F65 C87 C59 109.4(3)
F6 C88 F8 107.0(3)
F6 C88 F35 106.6(3)
F8 C88 F35 106.5(3)
F6 C88 C63 112.6(3)
F8 C88 C63 110.8(3)
F35 C88 C63 113.1(3)
N60 C89 C112 109.4(3)
N60 C89 H89A 109.8
C112 C89 H89A 109.8
N60 C89 H89B 109.8
C112 C89 H89B 109.8
H89A C89 H89B 108.2
F56 C90 F23 107.5(3)
F56 C90 F52 106.8(3)
F23 C90 F52 106.2(3)
F56 C90 C79 112.9(3)
F23 C90 C79 110.1(3)
F52 C90 C79 113.0(3)
N72 C91 C84 109.7(3)
N72 C91 H91A 109.7
C84 C91 H91A 109.7
N72 C91 H91B 109.7
C84 C91 H91B 109.7
H91A C91 H91B 108.2
N60 C92 C121 127.1(3)
N60 C92 C83 116.7(3)
C121 C92 C83 116.2(3)
N60 C92 H92 90.6
C121 C92 H92 90.6
C83 C92 H92 90.6
C13 C93 C69 113.0(3)
C13 C93 H93A 109
C69 C93 H93A 109
C13 C93 H93B 109
C69 C93 H93B 109
H93A C93 H93B 107.8
O16 C94 C78 109.9(3)
O16 C94 C98 108.0(3)
C78 C94 C98 108.4(3)
O16 C94 C99 113.6(3)
C78 C94 C99 109.6(3)
C98 C94 C99 107.1(3)
N29 C95 C101 111.3(3)
N29 C95 H95A 109.4
C101 C95 H95A 109.4
N29 C95 H95B 109.4
C101 C95 H95B 109.4
H95A C95 H95B 108
N80 C96 C12 124.9(3)
N80 C96 C105 121.7(3)
C12 C96 C105 113.3(3)
N80 C96 H96 90.8
C12 C96 H96 90.8
C105 C96 H96 90.8
F49 C97 F40 106.8(3)
F49 C97 F45 106.7(3)
F40 C97 F45 106.1(3)
F49 C97 C79 112.9(3)
F40 C97 C79 114.0(3)
F45 C97 C79 109.9(3)
F62 C98 F46 107.2(3)
F62 C98 F48 106.4(3)
F46 C98 F48 105.8(3)
F62 C98 C94 112.9(3)
F46 C98 C94 110.2(3)
F48 C98 C94 113.9(3)
C76 C99 C94 116.4(3)
C76 C99 H99A 108.2
C94 C99 H99A 108.2
C76 C99 H99B 108.2
C94 C99 H99B 108.2
H99A C99 H99B 107.3
F26 C10 F22 107.5(3)
F26 C10 F42 106.7(3)
F22 C10 F42 107.3(3)
F26 C10 C64 109.6(3)
F22 C10 C64 112.9(3)
F42 C10 C64 112.5(3)
N36 C101 C95 109.9(3)
N36 C101 H10A 109.7
C95 C101 H10A 109.7
N36 C101 H10B 109.7
C95 C101 H10B 109.7
H10A C101 H10B 108.2
O17 C102 C111 108.7(3)
O17 C102 C104 105.3(3)
C111 C102 C104 109.6(3)
O17 C102 C106 113.1(3)
C111 C102 C106 111.5(3)
C104 C102 C106 108.5(3)
C68 C103 C59 113.0(3)
C68 C103 H10C 109
C59 C103 H10C 109
C68 C103 H10D 109
C59 C103 H10D 109
H10C C103 H10D 107.8
F41 C104 F51 106.8(3)
F41 C104 F66 107.9(3)
F51 C104 F66 106.7(3)
F41 C104 C102 113.5(3)
F51 C104 C102 109.7(3)
F66 C104 C102 111.9(3)
C96 C105 C70 118.0(3)
C96 C105 H10E 107.8
C70 C105 H10E 107.8
C96 C105 H10F 107.8
C70 C105 H10F 107.8
H10E C105 H10F 107.1
C75 C106 C102 114.4(3)
C75 C106 H10G 108.7
C102 C106 H10G 108.7
C75 C106 H10H 108.7
C102 C106 H10H 108.7
H10G C106 H10H 107.6
F37 C107 F44 106.4(3)
F37 C107 F30 106.4(3)
F44 C107 F30 106.1(3)
F37 C107 C70 115.2(3)
F44 C107 C70 110.0(3)
F30 C107 C70 112.2(3)
F20 C108 F61 106.7(3)
F20 C108 F11 106.4(3)
F61 C108 F11 105.5(3)
F20 C108 C63 113.4(3)
F61 C108 C63 109.9(3)
F11 C108 C63 114.3(3)
C132 C109 C115 120.3(4)
C132 C109 H109 119.9
C115 C109 H109 119.9
F50 C11 F9 106.7(3)
F50 C11 F55 107.7(3)
F9 C11 F55 106.2(3)
F50 C11 C69 113.9(3)
F9 C11 C69 109.8(3)
F55 C11 C69 112.1(3)
F31 C111 F53 107.9(3)
F31 C111 F21 106.4(3)
F53 C111 F21 105.7(3)
F31 C111 C102 113.5(3)
F53 C111 C102 112.9(3)
F21 C111 C102 110.0(3)
N73 C112 C89 111.4(3)
N73 C112 H11A 109.3
C89 C112 H11A 109.3
N73 C112 H11B 109.3
C89 C112 H11B 109.3
H11A C112 H11B 108
F38 C113 F58 106.4(3)
F38 C113 F57 106.6(3)
F58 C113 F57 105.6(3)
F38 C113 C59 114.3(3)
F58 C113 C59 110.8(3)
F57 C113 C59 112.6(3)
C117 C114 C116 121.1(4)
C117 C114 H114 119.4
C116 C114 H114 119.4
C117 C115 C109 119.3(4)
C117 C115 H115 120.4
C109 C115 H115 120.4
C114 C116 C132 118.7(3)
C114 C116 C15 120.3(3)
C132 C116 C15 121.0(4)
C115 C117 C114 120.6(4)
C115 C117 H117 119.7
C114 C117 H117 119.7
C96 C12 H12A 109.5
C96 C12 H12B 109.5
H12A C12 H12B 109.5
C96 C12 H12C 109.5
H12A C12 H12C 109.5
H12B C12 H12C 109.5
C92 C121 H12D 109.5
C92 C121 H12E 109.5
H12D C121 H12E 109.5
C92 C121 H12F 109.5
H12D C121 H12F 109.5
H12E C121 H12F 109.5
C74 C122 H12G 109.5
C74 C122 H12H 109.5
H12G C122 H12H 109.5
C74 C122 H12I 109.5
H12G C122 H12I 109.5
H12H C122 H12I 109.5
C13 C123 H12J 109.5
C13 C123 H12K 109.5
H12J C123 H12K 109.5
C13 C123 H12L 109.5
H12J C123 H12L 109.5
H12K C123 H12L 109.5
C82 C124 H12M 109.5
C82 C124 H12N 109.5
H12M C124 H12N 109.5
C82 C124 H12O 109.5
H12M C124 H12O 109.5
H12N C124 H12O 109.5
C14 C125 C133 119.8(4)
C14 C125 H125 120.1
C133 C125 H125 120.1
N72 C13 C123 126.6(3)
N72 C13 C93 116.8(3)
C123 C13 C93 116.6(3)
N72 C13 H13 90.4
C123 C13 H13 90.4
C93 C13 H13 90.4
C68 C131 H13A 109.5
C68 C131 H13B 109.5
H13A C131 H13B 109.5
C68 C131 H13C 109.5
H13A C131 H13C 109.5
H13B C131 H13C 109.5
C109 C132 C116 120.0(4)
C109 C132 H132 120
C116 C132 H132 120
C142 C133 C125 121.8(5)
C142 C133 H133 119.1
C125 C133 H133 119.1
C75 C134 H13D 109.5
C75 C134 H13E 109.5
H13D C134 H13E 109.5
C75 C134 H13F 109.5
H13D C134 H13F 109.5
H13E C134 H13F 109.5
C152 C14 C125 120.0(5)
C152 C14 C201 119.2(5)
C125 C14 C201 120.9(5)
C76 C141 H14A 109.5
C76 C141 H14B 109.5
H14A C141 H14B 109.5
C76 C141 H14C 109.5
H14A C141 H14C 109.5
H14B C141 H14C 109.5
C302 C142 C133 119.0(5)
C302 C142 H142 120.5
C133 C142 H142 120.5
C116 C15 H15A 109.5
C116 C15 H15B 109.5
H15A C15 H15B 109.5
C116 C15 H15C 109.5
H15A C15 H15C 109.5
H15B C15 H15C 109.5
C82 C151 C79 115.7(3)
C82 C151 H15D 108.4
C79 C151 H15D 108.4
C82 C151 H15E 108.4
C79 C151 H15E 108.4
H15D C151 H15E 107.4
C14 C152 C302 118.8(5)
C14 C152 H152 120.6
C302 C152 H152 120.6
C14 C201 H20A 109.5
C14 C201 H20B 109.5
H20A C201 H20B 109.5
C14 C201 H20C 109.5
H20A C201 H20C 109.5
H20B C201 H20C 109.5
C142 C302 C152 120.6(5)
C142 C302 H302 119.7
C152 C302 H302 119.7

loop_
_geom_bond_atom_site_label_1
_geom_bond_atom_site_label_2
_geom_bond_distance
La1 O54 2.269(2)
La1 O16 2.305(2)
La1 O19 2.552(2)
La1 O17 2.686(2)
La1 N36 2.706(2)
La1 N29 2.711(3)
La1 N32 2.735(3)
La1 N39 2.747(2)
La2 O12 2.275(2)
La2 O10 2.305(2)
La2 O4 2.514(2)
La2 N60 2.687(2)
La2 N72 2.712(2)
La2 N73 2.716(2)
La2 N80 2.721(2)
La2 O24 2.729(2)
F3 C78 1.341(4)
O4 C64 1.375(4)
F5 C67 1.335(4)
F6 C88 1.339(4)
F7 C77 1.333(4)
F8 C88 1.342(4)
F9 C11 1.342(4)
O10 C63 1.361(4)
F11 C108 1.355(4)
O12 C70 1.355(4)
F13 C81 1.347(4)
F14 C78 1.350(4)
F15 C87 1.350(4)
O16 C94 1.365(4)
O17 C102 1.404(4)
F18 C77 1.339(4)
O19 C59 1.371(4)
F20 C108 1.336(4)
F21 C111 1.359(4)
F22 C10 1.335(4)
F23 C90 1.337(4)
O24 C69 1.406(4)
F25 C67 1.347(4)
F26 C10 1.332(4)
F27 C77 1.354(4)
F28 C67 1.328(4)
N29 C76 1.273(4)
N29 C95 1.481(4)
F30 C107 1.349(4)
F31 C111 1.334(4)
N32 C82 1.278(4)
N32 C71 1.478(4)
F33 C78 1.343(4)
F34 C81 1.345(4)
F35 C88 1.347(4)
N36 C68 1.278(4)
N36 C101 1.465(4)
F37 C107 1.337(4)
F38 C113 1.338(4)
N39 C75 1.285(4)
N39 C86 1.461(4)
F40 C97 1.343(4)
F41 C104 1.330(4)
F42 C10 1.340(4)
F43 C81 1.340(4)
F44 C107 1.343(4)
F45 C97 1.349(4)
F46 C98 1.338(4)
F47 C87 1.328(4)
F48 C98 1.349(4)
F49 C97 1.336(4)
F50 C11 1.316(4)
F51 C104 1.335(4)
F52 C90 1.355(4)
F53 C111 1.348(5)
O54 C79 1.345(4)
F55 C11 1.356(4)
F56 C90 1.331(4)
F57 C113 1.346(4)
F58 C113 1.344(4)
C59 C113 1.535(5)
C59 C87 1.548(5)
C59 C103 1.572(5)
N60 C92 1.272(4)
N60 C89 1.459(4)
F61 C108 1.351(4)
F62 C98 1.337(4)
C63 C108 1.547(5)
C63 C88 1.550(5)
C63 C85 1.556(4)
C64 C77 1.547(5)
C64 C10 1.556(4)
C64 C83 1.569(5)
F65 C87 1.352(4)
F66 C104 1.340(4)
C67 C69 1.549(4)
C68 C131 1.511(4)
C68 C103 1.514(5)
C68 H68 1
C69 C11 1.539(5)
C69 C93 1.552(5)
C70 C107 1.540(5)
C70 C81 1.544(5)
C70 C105 1.553(5)
C71 C86 1.518(5)
C71 H71A 0.99
C71 H71B 0.99
N72 C13 1.268(4)
N72 C91 1.467(4)
N73 C74 1.280(4)
N73 C112 1.478(4)
C74 C122 1.509(4)
C74 C85 1.528(5)
C74 H74 1
C75 C134 1.517(4)
C75 C106 1.517(5)
C75 H75 1
C76 C141 1.504(4)
C76 C99 1.521(4)
C76 H76 1
C78 C94 1.541(5)
C79 C97 1.538(5)
C79 C151 1.550(5)
C79 C90 1.556(5)
N80 C96 1.275(4)
N80 C84 1.473(4)
C82 C124 1.513(5)
C82 C151 1.524(4)
C82 H82 1
C83 C92 1.526(5)
C83 H83A 0.99
C83 H83B 0.99
C84 C91 1.527(5)
C84 H84A 0.99
C84 H84B 0.99
C85 H85A 0.99
C85 H85B 0.99
C86 H86A 0.99
C86 H86B 0.99
C89 C112 1.516(5)
C89 H89A 0.99
C89 H89B 0.99
C91 H91A 0.99
C91 H91B 0.99
C92 C121 1.512(4)
C92 H92 1
C93 C13 1.532(4)
C93 H93A 0.99
C93 H93B 0.99
C94 C98 1.552(5)
C94 C99 1.555(4)
C95 C101 1.514(5)
C95 H95A 0.99
C95 H95B 0.99
C96 C12 1.516(5)
C96 C105 1.523(5)
C96 H96 1
C99 H99A 0.99
C99 H99B 0.99
C101 H10A 0.99
C101 H10B 0.99
C102 C111 1.536(5)
C102 C104 1.540(5)
C102 C106 1.549(5)
C103 H10C 0.99
C103 H10D 0.99
C105 H10E 0.99
C105 H10F 0.99
C106 H10G 0.99
C106 H10H 0.99
C109 C132 1.391(6)
C109 C115 1.398(6)
C109 H109 0.95
C112 H11A 0.99
C112 H11B 0.99
C114 C117 1.382(6)
C114 C116 1.384(5)
C114 H114 0.95
C115 C117 1.375(6)
C115 H115 0.95
C116 C132 1.402(5)
C116 C15 1.515(5)
C117 H117 0.95
C12 H12A 0.98
C12 H12B 0.98
C12 H12C 0.98
C121 H12D 0.98
C121 H12E 0.98
C121 H12F 0.98
C122 H12G 0.98
C122 H12H 0.98
C122 H12I 0.98
C123 C13 1.509(4)
C123 H12J 0.98
C123 H12K 0.98
C123 H12L 0.98
C124 H12M 0.98
C124 H12N 0.98
C124 H12O 0.98
C125 C14 1.385(6)
C125 C133 1.391(7)
C125 H125 0.95
C13 H13 1
C131 H13A 0.98
C131 H13B 0.98
C131 H13C 0.98
C132 H132 0.95
C133 C142 1.390(6)
C133 H133 0.95
C134 H13D 0.98
C134 H13E 0.98
C134 H13F 0.98
C14 C152 1.379(6)
C14 C201 1.453(7)
C141 H14A 0.98
C141 H14B 0.98
C141 H14C 0.98
C142 C302 1.348(7)
C142 H142 0.95
C15 H15A 0.98
C15 H15B 0.98
C15 H15C 0.98
C151 H15D 0.99
C151 H15E 0.99
C152 C302 1.460(8)
C152 H152 0.95
C201 H20A 0.98
C201 H20B 0.98
C201 H20C 0.98
C302 H302 0.95

loop_
_geom_torsion_atom_site_label_1
_geom_torsion_atom_site_label_2
_geom_torsion_atom_site_label_3
_geom_torsion_atom_site_label_4
_geom_torsion
O12 La2 O4 C64 29.8(2)
O10 La2 O4 C64 -166.2(2)
N60 La2 O4 C64 -47.5(2)
N72 La2 O4 C64 159.5(2)
N73 La2 O4 C64 -61.9(3)
N80 La2 O4 C64 100.9(2)
O24 La2 O4 C64 -123.2(3)
O12 La2 O10 C63 -27.7(3)
O4 La2 O10 C63 170.9(3)
N60 La2 O10 C63 76.0(3)
N72 La2 O10 C63 -156.9(3)
N73 La2 O10 C63 42.0(3)
N80 La2 O10 C63 -92.4(3)
O24 La2 O10 C63 136.7(3)
O10 La2 O12 C70 -44.5(4)
O4 La2 O12 C70 122.5(3)
N60 La2 O12 C70 -171.0(4)
N72 La2 O12 C70 54.1(4)
N73 La2 O12 C70 -106.8(4)
N80 La2 O12 C70 29.3(3)
O24 La2 O12 C70 164.3(3)
O54 La1 O16 C94 -27.9(3)
O19 La1 O16 C94 168.3(3)
O17 La1 O16 C94 132.3(3)
N36 La1 O16 C94 72.8(3)
N29 La1 O16 C94 39.9(3)
N32 La1 O16 C94 -99.1(3)
N39 La1 O16 C94 -161.2(3)
O54 La1 O17 C102 167.5(2)
O16 La1 O17 C102 28.9(2)
O19 La1 O17 C102 -121.0(3)
N36 La1 O17 C102 159.2(3)
N29 La1 O17 C102 99.1(2)
N32 La1 O17 C102 -69.1(3)
N39 La1 O17 C102 -43.5(2)
O54 La1 O19 C59 27.6(3)
O16 La1 O19 C59 -168.7(2)
O17 La1 O19 C59 -123.2(3)
N36 La1 O19 C59 -48.4(2)
N29 La1 O19 C59 -65.1(3)
N32 La1 O19 C59 95.0(3)
N39 La1 O19 C59 159.4(3)
O12 La2 O24 C69 -171.4(2)
O10 La2 O24 C69 32.9(2)
O4 La2 O24 C69 -118.9(2)
N60 La2 O24 C69 161.8(2)
N72 La2 O24 C69 -42.2(2)
N73 La2 O24 C69 102.7(2)
N80 La2 O24 C69 -52.9(2)
O54 La1 N29 C76 80.3(3)
O16 La1 N29 C76 -37.7(2)
O19 La1 N29 C76 -171.1(2)
O17 La1 N29 C76 -126.7(3)
N36 La1 N29 C76 171.6(3)
N32 La1 N29 C76 39.4(3)
N39 La1 N29 C76 -69.0(3)
O54 La1 N29 C95 -91.0(2)
O16 La1 N29 C95 151.1(2)
O19 La1 N29 C95 17.6(3)
O17 La1 N29 C95 62.0(2)
N36 La1 N29 C95 0.3(2)
N32 La1 N29 C95 -131.9(2)
N39 La1 N29 C95 119.7(2)
O54 La1 N32 C82 -4.1(3)
O16 La1 N32 C82 106.0(3)
O19 La1 N32 C82 -118.7(3)
O17 La1 N32 C82 -159.1(3)
N36 La1 N32 C82 -64.4(3)
N29 La1 N32 C82 38.7(3)
N39 La1 N32 C82 174.9(3)
O54 La1 N32 C71 -160.6(2)
O16 La1 N32 C71 -50.4(2)
O19 La1 N32 C71 84.9(2)
O17 La1 N32 C71 44.5(2)
N36 La1 N32 C71 139.2(2)
N29 La1 N32 C71 -117.7(2)
N39 La1 N32 C71 18.5(2)
O54 La1 N36 C68 -86.5(3)
O16 La1 N36 C68 160.3(2)
O19 La1 N36 C68 29.0(3)
O17 La1 N36 C68 89.5(3)
N29 La1 N36 C68 -165.0(3)
N32 La1 N36 C68 -31.5(3)
N39 La1 N36 C68 62.5(3)
O54 La1 N36 C101 107.4(2)
O16 La1 N36 C101 -5.8(2)
O19 La1 N36 C101 -137.1(2)
O17 La1 N36 C101 -76.6(2)
N29 La1 N36 C101 28.90(19)
N32 La1 N36 C101 162.41(18)
N39 La1 N36 C101 -103.6(2)
O54 La1 N39 C75 -169.5(3)
O16 La1 N39 C75 -65.7(3)
O19 La1 N39 C75 91.5(3)
O17 La1 N39 C75 31.1(3)
N36 La1 N39 C75 57.8(3)
N29 La1 N39 C75 -35.1(3)
N32 La1 N39 C75 -170.8(3)
O54 La1 N39 C86 16.4(3)
O16 La1 N39 C86 120.2(2)
O19 La1 N39 C86 -82.6(2)
O17 La1 N39 C86 -143.0(2)
N36 La1 N39 C86 -116.3(2)
N29 La1 N39 C86 150.80(19)
N32 La1 N39 C86 15.12(19)
O16 La1 O54 C79 -91.1(4)
O19 La1 O54 C79 76.7(4)
O17 La1 O54 C79 134.0(4)
N36 La1 O54 C79 141.6(4)
N29 La1 O54 C79 -154.1(4)
N32 La1 O54 C79 -1.8(4)
N39 La1 O54 C79 -3.1(5)
La1 O19 C59 C113 141.9(2)
La1 O19 C59 C87 -99.6(3)
La1 O19 C59 C103 19.2(4)
O12 La2 N60 C92 -70.6(3)
O10 La2 N60 C92 166.3(2)
O4 La2 N60 C92 34.2(2)
N72 La2 N60 C92 66.2(3)
N73 La2 N60 C92 -157.8(3)
N80 La2 N60 C92 -34.8(3)
O24 La2 N60 C92 94.7(3)
O12 La2 N60 C89 117.2(2)
O10 La2 N60 C89 -5.8(2)
O4 La2 N60 C89 -137.9(2)
N72 La2 N60 C89 -106.0(2)
N73 La2 N60 C89 30.00(19)
N80 La2 N60 C89 153.04(19)
O24 La2 N60 C89 -77.5(2)
La2 O10 C63 C108 108.9(3)
La2 O10 C63 C88 -132.3(3)
La2 O10 C63 C85 -9.7(4)
La2 O4 C64 C77 138.9(2)
La2 O4 C64 C10 -102.6(3)
La2 O4 C64 C83 15.3(4)
C101 N36 C68 C131 0.7(5)
La1 N36 C68 C131 -163.9(3)
C101 N36 C68 C103 -178.4(3)
La1 N36 C68 C103 17.0(4)
La2 O24 C69 C11 134.5(2)
La2 O24 C69 C67 -108.0(2)
La2 O24 C69 C93 9.5(3)
F28 C67 C69 O24 66.8(3)
F5 C67 C69 O24 -52.7(3)
F25 C67 C69 O24 -172.9(3)
F28 C67 C69 C11 -175.9(3)
F5 C67 C69 C11 64.6(4)
F25 C67 C69 C11 -55.5(4)
F28 C67 C69 C93 -53.8(4)
F5 C67 C69 C93 -173.4(3)
F25 C67 C69 C93 66.5(3)
La2 O12 C70 C107 120.3(3)
La2 O12 C70 C81 -120.9(3)
La2 O12 C70 C105 1.2(5)
C82 N32 C71 C86 150.1(3)
La1 N32 C71 C86 -51.0(3)
O12 La2 N72 C13 177.2(3)
O10 La2 N72 C13 -63.4(3)
O4 La2 N72 C13 92.9(3)
N60 La2 N72 C13 60.4(3)
N73 La2 N72 C13 -34.2(3)
N80 La2 N72 C13 -156.9(3)
O24 La2 N72 C13 32.0(3)
O12 La2 N72 C91 5.4(2)
O10 La2 N72 C91 124.9(2)
O4 La2 N72 C91 -78.8(2)
N60 La2 N72 C91 -111.3(2)
N73 La2 N72 C91 154.04(18)
N80 La2 N72 C91 31.40(19)
O24 La2 N72 C91 -139.7(2)
O12 La2 N73 C74 90.8(3)
O10 La2 N73 C74 -35.6(2)
O4 La2 N73 C74 -169.9(2)
N60 La2 N73 C74 175.1(3)
N72 La2 N73 C74 -65.8(3)
N80 La2 N73 C74 32.6(3)
O24 La2 N73 C74 -123.4(3)
O12 La2 N73 C112 -85.0(2)
O10 La2 N73 C112 148.7(2)
O4 La2 N73 C112 14.3(3)
N60 La2 N73 C112 -0.6(2)
N72 La2 N73 C112 118.5(2)
N80 La2 N73 C112 -143.2(2)
O24 La2 N73 C112 60.8(2)
C112 N73 C74 C122 -0.5(5)
La2 N73 C74 C122 -176.1(3)
C112 N73 C74 C85 175.7(3)
La2 N73 C74 C85 0.0(4)
C86 N39 C75 C134 3.2(5)
La1 N39 C75 C134 -170.4(3)
C86 N39 C75 C106 -174.7(3)
La1 N39 C75 C106 11.7(4)
C95 N29 C76 C141 -2.7(5)
La1 N29 C76 C141 -173.7(3)
C95 N29 C76 C99 174.9(3)
La1 N29 C76 C99 3.8(4)
O4 C64 C77 F7 57.7(3)
C10 C64 C77 F7 -59.9(4)
C83 C64 C77 F7 -177.6(3)
O4 C64 C77 F18 -179.5(3)
C10 C64 C77 F18 63.0(4)
C83 C64 C77 F18 -54.8(4)
O4 C64 C77 F27 -61.2(3)
C10 C64 C77 F27 -178.7(3)
C83 C64 C77 F27 63.5(3)
La1 O54 C79 C97 102.0(4)
La1 O54 C79 C151 -20.9(6)
La1 O54 C79 C90 -139.7(3)
O12 La2 N80 C96 -30.7(3)
O10 La2 N80 C96 94.0(3)
O4 La2 N80 C96 -129.9(3)
N60 La2 N80 C96 -68.8(3)
N72 La2 N80 C96 170.0(3)
N73 La2 N80 C96 33.2(3)
O24 La2 N80 C96 -179.2(2)
O12 La2 N80 C84 157.2(2)
O10 La2 N80 C84 -78.1(2)
O4 La2 N80 C84 58.0(2)
N60 La2 N80 C84 119.1(2)
N72 La2 N80 C84 -2.1(2)
N73 La2 N80 C84 -138.9(2)
O24 La2 N80 C84 8.7(2)
O12 C70 C81 F43 -165.7(3)
C107 C70 C81 F43 -46.7(4)
C105 C70 C81 F43 69.3(3)
O12 C70 C81 F34 74.1(3)
C107 C70 C81 F34 -166.9(3)
C105 C70 C81 F34 -50.9(4)
O12 C70 C81 F13 -45.3(4)
C107 C70 C81 F13 73.7(4)
C105 C70 C81 F13 -170.3(3)
C71 N32 C82 C124 6.4(5)
La1 N32 C82 C124 -148.2(3)
C71 N32 C82 C151 -171.3(3)
La1 N32 C82 C151 34.1(5)
O4 C64 C83 C92 57.9(4)
C77 C64 C83 C92 -64.4(4)
C10 C64 C83 C92 176.3(3)
C96 N80 C84 C91 160.5(3)
La2 N80 C84 C91 -26.7(3)
N73 C74 C85 C63 56.2(4)
C122 C74 C85 C63 -127.2(3)
O10 C63 C85 C74 -55.3(4)
C108 C63 C85 C74 -174.4(3)
C88 C63 C85 C74 67.3(4)
C75 N39 C86 C71 138.2(3)
La1 N39 C86 C71 -47.2(3)
N32 C71 C86 N39 68.6(4)
O19 C59 C87 F47 -56.2(4)
C113 C59 C87 F47 62.5(4)
C103 C59 C87 F47 -178.8(3)
O19 C59 C87 F15 -179.8(3)
C113 C59 C87 F15 -61.0(4)
C103 C59 C87 F15 57.6(4)
O19 C59 C87 F65 62.4(4)
C113 C59 C87 F65 -178.9(3)
C103 C59 C87 F65 -60.2(4)
O10 C63 C88 F6 -51.8(4)
C108 C63 C88 F6 66.3(4)
C85 C63 C88 F6 -176.7(3)
O10 C63 C88 F8 68.0(3)
C108 C63 C88 F8 -173.9(3)
C85 C63 C88 F8 -57.0(4)
O10 C63 C88 F35 -172.6(3)
C108 C63 C88 F35 -54.5(4)
C85 C63 C88 F35 62.4(4)
C92 N60 C89 C112 130.2(3)
La2 N60 C89 C112 -57.2(3)
O54 C79 C90 F56 -59.2(4)
C97 C79 C90 F56 59.4(4)
C151 C79 C90 F56 178.2(3)
O54 C79 C90 F23 61.0(4)
C97 C79 C90 F23 179.5(3)
C151 C79 C90 F23 -61.7(4)
O54 C79 C90 F52 179.5(3)
C97 C79 C90 F52 -61.9(4)
C151 C79 C90 F52 56.9(4)
C13 N72 C91 C84 128.4(3)
La2 N72 C91 C84 -59.0(3)
N80 C84 C91 N72 58.7(3)
C89 N60 C92 C121 -1.0(5)
La2 N60 C92 C121 -172.5(3)
C89 N60 C92 C83 -178.9(3)
La2 N60 C92 C83 9.7(4)
C64 C83 C92 N60 -71.1(4)
C64 C83 C92 C121 110.9(3)
O24 C69 C93 C13 60.6(4)
C11 C69 C93 C13 -63.4(3)
C67 C69 C93 C13 175.8(3)
La1 O16 C94 C78 -129.8(3)
La1 O16 C94 C98 112.0(3)
La1 O16 C94 C99 -6.7(4)
F3 C78 C94 O16 -45.1(4)
F33 C78 C94 O16 74.9(3)
F14 C78 C94 O16 -165.9(3)
F3 C78 C94 C98 72.7(3)
F33 C78 C94 C98 -167.2(3)
F14 C78 C94 C98 -48.0(4)
F3 C78 C94 C99 -170.6(3)
F33 C78 C94 C99 -50.6(3)
F14 C78 C94 C99 68.6(3)
C76 N29 C95 C101 159.6(3)
La1 N29 C95 C101 -28.6(3)
C84 N80 C96 C12 -0.9(5)
La2 N80 C96 C12 -172.8(3)
C84 N80 C96 C105 176.1(3)
La2 N80 C96 C105 4.2(5)
O54 C79 C97 F49 54.7(4)
C151 C79 C97 F49 179.6(3)
C90 C79 C97 F49 -63.3(4)
O54 C79 C97 F40 176.8(3)
C151 C79 C97 F40 -58.3(4)
C90 C79 C97 F40 58.7(4)
O54 C79 C97 F45 -64.3(4)
C151 C79 C97 F45 60.6(4)
C90 C79 C97 F45 177.6(3)
O16 C94 C98 F62 67.9(4)
C78 C94 C98 F62 -51.1(4)
C99 C94 C98 F62 -169.3(3)
O16 C94 C98 F46 -51.9(4)
C78 C94 C98 F46 -171.0(3)
C99 C94 C98 F46 70.9(3)
O16 C94 C98 F48 -170.6(3)
C78 C94 C98 F48 70.4(4)
C99 C94 C98 F48 -47.8(4)
N29 C76 C99 C94 53.7(4)
C141 C76 C99 C94 -128.4(3)
O16 C94 C99 C76 -56.3(4)
C78 C94 C99 C76 67.1(4)
C98 C94 C99 C76 -175.5(3)
O4 C64 C10 F26 61.0(4)
C77 C64 C10 F26 179.0(3)
C83 C64 C10 F26 -60.6(3)
O4 C64 C10 F22 -179.2(3)
C77 C64 C10 F22 -61.2(4)
C83 C64 C10 F22 59.2(4)
O4 C64 C10 F42 -57.6(3)
C77 C64 C10 F42 60.4(4)
C83 C64 C10 F42 -179.2(3)
C68 N36 C101 C95 136.9(3)
La1 N36 C101 C95 -56.3(3)
N29 C95 C101 N36 57.0(4)
La1 O17 C102 C111 136.6(2)
La1 O17 C102 C104 -106.0(3)
La1 O17 C102 C106 12.2(4)
N36 C68 C103 C59 -74.4(4)
C131 C68 C103 C59 106.4(4)
O19 C59 C103 C68 54.4(4)
C113 C59 C103 C68 -68.3(4)
C87 C59 C103 C68 173.5(3)
O17 C102 C104 F41 -54.9(4)
C111 C102 C104 F41 61.9(4)
C106 C102 C104 F41 -176.2(3)
O17 C102 C104 F51 64.4(4)
C111 C102 C104 F51 -178.8(3)
C106 C102 C104 F51 -56.9(4)
O17 C102 C104 F66 -177.3(3)
C111 C102 C104 F66 -60.6(4)
C106 C102 C104 F66 61.4(4)
N80 C96 C105 C70 45.3(5)
C12 C96 C105 C70 -137.4(3)
O12 C70 C105 C96 -51.2(4)
C107 C70 C105 C96 -171.7(3)
C81 C70 C105 C96 71.0(4)
N39 C75 C106 C102 -73.9(4)
C134 C75 C106 C102 107.9(4)
O17 C102 C106 C75 59.1(4)
C111 C102 C106 C75 -63.8(4)
C104 C102 C106 C75 175.4(3)
O12 C70 C107 F37 -172.5(3)
C81 C70 C107 F37 68.4(4)
C105 C70 C107 F37 -49.0(4)
O12 C70 C107 F44 -52.2(4)
C81 C70 C107 F44 -171.3(3)
C105 C70 C107 F44 71.2(4)
O12 C70 C107 F30 65.6(4)
C81 C70 C107 F30 -53.5(4)
C105 C70 C107 F30 -170.9(3)
O10 C63 C108 F20 60.7(4)
C88 C63 C108 F20 -58.3(4)
C85 C63 C108 F20 -176.7(3)
O10 C63 C108 F61 -58.6(4)
C88 C63 C108 F61 -177.6(3)
C85 C63 C108 F61 64.0(4)
O10 C63 C108 F11 -177.1(3)
C88 C63 C108 F11 63.9(4)
C85 C63 C108 F11 -54.4(4)
O24 C69 C11 F50 61.4(4)
C67 C69 C11 F50 -52.8(4)
C93 C69 C11 F50 -172.8(3)
O24 C69 C11 F9 -58.2(4)
C67 C69 C11 F9 -172.4(3)
C93 C69 C11 F9 67.5(4)
O24 C69 C11 F55 -176.0(3)
C67 C69 C11 F55 69.8(4)
C93 C69 C11 F55 -50.2(4)
O17 C102 C111 F31 -177.0(3)
C104 C102 C111 F31 68.5(4)
C106 C102 C111 F31 -51.6(4)
O17 C102 C111 F53 59.9(4)
C104 C102 C111 F53 -54.7(4)
C106 C102 C111 F53 -174.8(3)
O17 C102 C111 F21 -57.9(4)
C104 C102 C111 F21 -172.4(3)
C106 C102 C111 F21 67.5(4)
C74 N73 C112 C89 156.4(3)
La2 N73 C112 C89 -27.6(3)
N60 C89 C112 N73 56.6(4)
O19 C59 C113 F38 -174.7(3)
C87 C59 C113 F38 67.5(4)
C103 C59 C113 F38 -49.7(4)
O19 C59 C113 F58 -54.6(4)
C87 C59 C113 F58 -172.3(3)
C103 C59 C113 F58 70.4(4)
O19 C59 C113 F57 63.4(4)
C87 C59 C113 F57 -54.3(4)
C103 C59 C113 F57 -171.6(3)
C132 C109 C115 C117 2.1(6)
C117 C114 C116 C132 0.2(6)
C117 C114 C116 C15 -179.8(4)
C109 C115 C117 C114 -1.1(6)
C116 C114 C117 C115 -0.1(6)
C91 N72 C13 C123 0.3(5)
La2 N72 C13 C123 -170.6(3)
C91 N72 C13 C93 -178.2(3)
La2 N72 C13 C93 11.0(4)
C69 C93 C13 N72 -74.7(4)
C69 C93 C13 C123 106.6(3)
C115 C109 C132 C116 -1.9(6)
C114 C116 C132 C109 0.8(6)
C15 C116 C132 C109 -179.2(4)
C14 C125 C133 C142 2.6(6)
C133 C125 C14 C152 0.1(6)
C133 C125 C14 C201 178.6(4)
C125 C133 C142 C302 -2.4(8)
N32 C82 C151 C79 -61.7(4)
C124 C82 C151 C79 120.5(4)
O54 C79 C151 C82 52.1(4)
C97 C79 C151 C82 -70.4(4)
C90 C79 C151 C82 171.7(3)
C125 C14 C152 C302 -2.6(6)
C201 C14 C152 C302 178.9(4)
C133 C142 C302 C152 -0.2(8)
C14 C152 C302 C142 2.7(7)
